data_7047883
loop_
_publ_author_name
'Wickramatunga, Lenali V.'
'Pothupitiya, Thusith K.'
'Chevalier, Edith'
'Kariuki, Benson M.'
'Liyanage, Sudantha S.'
'Newman, Paul D.'
'Edwards, Peter G.'

_publ_section_title
;
 Halide and substituent dependent structural variation in copper(i) halide
 complexes of 1,5,9-triphosphacyclododecanes.
;
_journal_issue 45
_journal_name_full 'Dalton transactions (Cambridge, England : 2003)'
_journal_page_first 16126
_journal_page_last 16131
_journal_paper_doi 10.1039/c8dt03072c
_journal_volume 47
_journal_year 2018
_chemical_absolute_configuration ad
_chemical_formula_moiety 'C15 H33 Br2 Cu2 P3'
_chemical_formula_sum 'C15 H33 Br2 Cu2 P3'
_chemical_formula_weight 593.22
_space_group_crystal_system orthorhombic
_space_group_IT_number 19
_space_group_name_Hall 'P 2ac 2ab'
_space_group_name_H-M_alt 'P 21 21 21'
_symmetry_space_group_name_Hall 'P 2ac 2ab'
_symmetry_space_group_name_H-M 'P 21 21 21'
_atom_sites_solution_hydrogens geom
_audit_creation_method SHELXL-2018/1
_audit_update_record
;
2018-10-24 deposited with the CCDC.
2018-10-24 downloaded from the CCDC.
;
_cell_angle_alpha 90
_cell_angle_beta 90
_cell_angle_gamma 90
_cell_formula_units_Z 4
_cell_length_a 8.7892(4)
_cell_length_b 12.9061(6)
_cell_length_c 19.9507(9)
_cell_measurement_reflns_used 3395
_cell_measurement_temperature 293(2)
_cell_measurement_theta_max 72.2420
_cell_measurement_theta_min 4.0600
_cell_volume 2263.09(18)
_computing_cell_refinement
;
CrysAlisPro, Agilent Technologies,
Version 1.171.36.28 (release 01-02-2013 CrysAlis171 .NET)
(compiled Feb  1 2013,16:14:44)
;
_computing_data_collection
;
CrysAlisPro, Agilent Technologies,
Version 1.171.36.28 (release 01-02-2013 CrysAlis171 .NET)
(compiled Feb  1 2013,16:14:44)
;
_computing_data_reduction
;
CrysAlisPro, Agilent Technologies,
Version 1.171.36.28 (release 01-02-2013 CrysAlis171 .NET)
(compiled Feb  1 2013,16:14:44)
;
_computing_molecular_graphics 'ORTEP-3 for Windows'
_computing_publication_material WinGX
_computing_structure_refinement 'SHELXL (Sheldrick, 2018)'
_computing_structure_solution 'SHELXS (Sheldrick, 2008)'
_diffrn_ambient_temperature 293(2)
_diffrn_measured_fraction_theta_full 0.989
_diffrn_measured_fraction_theta_max 0.964
_diffrn_measurement_device_type 'SuperNova, Dual, Cu at zero, Atlas'
_diffrn_measurement_method '\w scans'
_diffrn_radiation_type CuK\a
_diffrn_radiation_wavelength 1.54184
_diffrn_reflns_av_R_equivalents 0.0174
_diffrn_reflns_av_unetI/netI 0.0285
_diffrn_reflns_Laue_measured_fraction_full 0.989
_diffrn_reflns_Laue_measured_fraction_max 0.964
_diffrn_reflns_limit_h_max 10
_diffrn_reflns_limit_h_min -9
_diffrn_reflns_limit_k_max 15
_diffrn_reflns_limit_k_min -15
_diffrn_reflns_limit_l_max 24
_diffrn_reflns_limit_l_min -12
_diffrn_reflns_number 5794
_diffrn_reflns_point_group_measured_fraction_full 0.990
_diffrn_reflns_point_group_measured_fraction_max 0.966
_diffrn_reflns_theta_full 67.684
_diffrn_reflns_theta_max 73.319
_diffrn_reflns_theta_min 4.080
_diffrn_standards_decay_% 0
_diffrn_standards_interval_count 0
_diffrn_standards_interval_time 0
_diffrn_standards_number 0
_exptl_absorpt_coefficient_mu 8.404
_exptl_absorpt_correction_T_max 1.00000
_exptl_absorpt_correction_T_min 0.93952
_exptl_absorpt_correction_type multi-scan
_exptl_absorpt_process_details
;
CrysAlisPro, Agilent Technologies,
Version 1.171.36.28 (release 01-02-2013 CrysAlis171 .NET)
(compiled Feb  1 2013,16:14:44)
Empirical absorption correction using spherical harmonics,
 implemented in SCALE3 ABSPACK scaling algorithm.
;
_exptl_crystal_colour colourless
_exptl_crystal_density_diffrn 1.741
_exptl_crystal_description block
_exptl_crystal_F_000 1184
_exptl_crystal_size_max 0.080
_exptl_crystal_size_mid 0.050
_exptl_crystal_size_min 0.040
_refine_diff_density_max 0.742
_refine_diff_density_min -0.638
_refine_diff_density_rms 0.083
_refine_ls_abs_structure_details
;
 Refined as an inversion twin.
;
_refine_ls_abs_structure_Flack 0.48(5)
_refine_ls_extinction_method none
_refine_ls_goodness_of_fit_ref 1.050
_refine_ls_hydrogen_treatment constr
_refine_ls_matrix_type full
_refine_ls_number_parameters 231
_refine_ls_number_reflns 3747
_refine_ls_number_restraints 108
_refine_ls_restrained_S_all 1.038
_refine_ls_R_factor_all 0.0361
_refine_ls_R_factor_gt 0.0335
_refine_ls_shift/su_max 0.001
_refine_ls_shift/su_mean 0.000
_refine_ls_structure_factor_coef Fsqd
_refine_ls_weighting_details 'w=1/[\s^2^(Fo^2^)+(0.0551P)^2^+0.8880P] where P=(Fo^2^+2Fc^2^)/3'
_refine_ls_weighting_scheme calc
_refine_ls_wR_factor_gt 0.0891
_refine_ls_wR_factor_ref 0.0921
_reflns_Friedel_coverage 0.757
_reflns_Friedel_fraction_full 0.991
_reflns_Friedel_fraction_max 0.968
_reflns_number_gt 3545
_reflns_number_total 3747
_reflns_threshold_expression 'I > 2\s(I)'
_cod_data_source_file c8dt03072c2.cif
_cod_data_source_block pge1319d
_cod_depositor_comments 'Adding full bibliography for 7047878--7047884.cif.'
_cod_database_code 7047883
_shelx_shelxl_version_number 2018/1
_shelx_space_group_comment
;
The symmetry employed for this shelxl refinement is uniquely defined
by the following loop, which should always be used as a source of
symmetry information in preference to the above space-group names.
They are only intended as comments.
;
_shelx_estimated_absorpt_t_min 0.553
_shelx_estimated_absorpt_t_max 0.730

loop_
_space_group_symop_operation_xyz
'x, y, z'
'-x+1/2, -y, z+1/2'
'x+1/2, -y+1/2, -z'
'-x, y+1/2, -z+1/2'

loop_
_atom_site_label
_atom_site_type_symbol
_atom_site_fract_x
_atom_site_fract_y
_atom_site_fract_z
_atom_site_U_iso_or_equiv
_atom_site_adp_type
_atom_site_occupancy
_atom_site_site_symmetry_order
_atom_site_calc_flag
_atom_site_refinement_flags_posn
_atom_site_refinement_flags_adp
_atom_site_refinement_flags_occupancy
_atom_site_disorder_assembly
_atom_site_disorder_group
C1 C -0.1911(8) 1.2346(5) 0.0895(4) 0.0509(16) Uani 1 1 d . . . . .
H1A H -0.090606 1.262691 0.098052 0.061 Uiso 1 1 calc R U . . .
H1B H -0.238138 1.277378 0.055257 0.061 Uiso 1 1 calc R U . . .
C2 C -0.2844(8) 1.2436(5) 0.1532(4) 0.0571(17) Uani 1 1 d . . . . .
H2A H -0.372920 1.199138 0.148991 0.069 Uiso 1 1 calc R U . . .
H2B H -0.320615 1.314315 0.157085 0.069 Uiso 1 1 calc R U . . .
C3 C -0.2004(9) 1.2150(5) 0.2180(4) 0.0593(18) Uani 1 1 d . . . . .
H3A H -0.258351 1.242085 0.255481 0.071 Uiso 1 1 calc R U . . .
H3B H -0.102901 1.250237 0.217876 0.071 Uiso 1 1 calc R U . . .
C4 C -0.3333(10) 1.0316(7) 0.2810(4) 0.070(2) Uani 1 1 d . . . . .
H4A H -0.301740 0.974132 0.309083 0.084 Uiso 1 1 calc R U . . .
H4B H -0.363943 1.087402 0.310698 0.084 Uiso 1 1 calc R U . . .
C5 C -0.4720(9) 0.9976(8) 0.2419(5) 0.072(2) Uani 1 1 d . . . . .
H5A H -0.558411 0.997439 0.272147 0.087 Uiso 1 1 calc R U . . .
H5B H -0.492033 1.049186 0.207653 0.087 Uiso 1 1 calc R U . . .
C6 C -0.4635(8) 0.8930(6) 0.2085(4) 0.0612(18) Uani 1 1 d . . . . .
H6A H -0.565959 0.872103 0.196591 0.073 Uiso 1 1 calc R U . . .
H6B H -0.425719 0.843458 0.241036 0.073 Uiso 1 1 calc R U . . .
C7 C -0.4775(15) 0.9312(11) 0.0699(5) 0.052(3) Uani 0.666(14) 1 d D U P A 1
H7A H -0.544049 0.874521 0.057276 0.062 Uiso 0.666(14) 1 calc R U P A 1
H7B H -0.540401 0.984539 0.090035 0.062 Uiso 0.666(14) 1 calc R U P A 1
C8 C -0.4060(13) 0.9756(8) 0.0059(5) 0.054(2) Uani 0.666(14) 1 d D U P A 1
H8A H -0.479625 0.971975 -0.030239 0.065 Uiso 0.666(14) 1 calc R U P A 1
H8B H -0.319181 0.933456 -0.006619 0.065 Uiso 0.666(14) 1 calc R U P A 1
C9 C -0.3541(12) 1.0884(8) 0.0144(6) 0.047(3) Uani 0.666(14) 1 d D U P A 1
H9A H -0.430193 1.125443 0.040106 0.057 Uiso 0.666(14) 1 calc R U P A 1
H9B H -0.348405 1.120454 -0.029542 0.057 Uiso 0.666(14) 1 calc R U P A 1
C10 C -0.0241(10) 1.0855(6) 0.3001(4) 0.0571(17) Uani 1 1 d . . . . .
H10A H 0.058582 1.129421 0.284952 0.069 Uiso 1 1 calc R U . . .
H10B H -0.070459 1.118826 0.338626 0.069 Uiso 1 1 calc R U . . .
C11 C 0.0413(12) 0.9821(7) 0.3221(4) 0.073(2) Uani 1 1 d . . . . .
H11A H -0.039745 0.932931 0.327554 0.110 Uiso 1 1 calc R U . . .
H11B H 0.093871 0.990522 0.363907 0.110 Uiso 1 1 calc R U . . .
H11C H 0.111044 0.957407 0.288685 0.110 Uiso 1 1 calc R U . . .
C12 C -0.3294(9) 0.7431(6) 0.1227(4) 0.0642(19) Uani 1 1 d . . . . .
H12A H -0.279957 0.713711 0.161820 0.077 Uiso 1 1 calc R U . . .
H12B H -0.430746 0.713684 0.119832 0.077 Uiso 1 1 calc R U . . .
C13 C -0.2402(13) 0.7132(7) 0.0605(6) 0.087(3) Uani 1 1 d . . . . .
H13A H -0.292571 0.737645 0.021400 0.131 Uiso 1 1 calc R U . . .
H13B H -0.230712 0.639146 0.058435 0.131 Uiso 1 1 calc R U . . .
H13C H -0.140738 0.743844 0.062438 0.131 Uiso 1 1 calc R U . . .
C14 C -0.0315(8) 1.1227(6) -0.0108(3) 0.0532(16) Uani 1 1 d . . . . .
H14A H -0.072169 1.172685 -0.042392 0.064 Uiso 1 1 calc R U . . .
H14B H 0.060656 1.151844 0.008231 0.064 Uiso 1 1 calc R U . . .
C15 C 0.0085(13) 1.0241(8) -0.0481(4) 0.078(3) Uani 1 1 d . . . . .
H15A H 0.039544 0.971973 -0.016664 0.116 Uiso 1 1 calc R U . . .
H15B H 0.090100 1.037730 -0.078865 0.116 Uiso 1 1 calc R U . . .
H15C H -0.078927 1.000217 -0.072491 0.116 Uiso 1 1 calc R U . . .
Cu1 Cu -0.13700(8) 0.98446(6) 0.13787(4) 0.03250(18) Uani 1 1 d . . . . .
Cu2 Cu 0.15288(10) 1.04825(7) 0.13976(5) 0.0505(2) Uani 1 1 d . . . . .
Br1 Br 0.10273(7) 0.87755(5) 0.12778(4) 0.05369(19) Uani 1 1 d . . . . .
Br2 Br 0.24614(9) 1.20855(6) 0.14987(5) 0.0703(2) Uani 1 1 d . . . . .
P1 P -0.16942(16) 1.10272(11) 0.05600(7) 0.0391(3) Uani 1 1 d D . . . .
P2 P -0.16555(19) 1.07598(12) 0.23334(7) 0.0430(3) Uani 1 1 d . . . . .
P3 P -0.34459(15) 0.88407(12) 0.13328(8) 0.0442(3) Uani 1 1 d D . . . .
C7A C -0.466(4) 0.9100(17) 0.0562(16) 0.051(4) Uani 0.334(14) 1 d D U P A 2
H7A1 H -0.425118 0.871335 0.018716 0.062 Uiso 0.334(14) 1 calc R U P A 2
H7A2 H -0.568488 0.884624 0.064566 0.062 Uiso 0.334(14) 1 calc R U P A 2
C8A C -0.475(2) 1.0250(15) 0.0370(11) 0.052(3) Uani 0.334(14) 1 d D U P A 2
H8A1 H -0.564983 1.035519 0.009703 0.063 Uiso 0.334(14) 1 calc R U P A 2
H8A2 H -0.487671 1.065372 0.077645 0.063 Uiso 0.334(14) 1 calc R U P A 2
C9A C -0.337(3) 1.067(2) -0.0011(13) 0.050(4) Uani 0.334(14) 1 d D U P A 2
H9A1 H -0.367683 1.127631 -0.026242 0.060 Uiso 0.334(14) 1 calc R U P A 2
H9A2 H -0.303636 1.014835 -0.033017 0.060 Uiso 0.334(14) 1 calc R U P A 2

loop_
_atom_site_aniso_label
_atom_site_aniso_U_11
_atom_site_aniso_U_22
_atom_site_aniso_U_33
_atom_site_aniso_U_23
_atom_site_aniso_U_13
_atom_site_aniso_U_12
C1 0.047(3) 0.036(3) 0.070(4) 0.013(3) -0.009(3) 0.004(3)
C2 0.055(4) 0.043(3) 0.073(4) 0.001(3) -0.003(4) 0.014(3)
C3 0.067(4) 0.048(3) 0.063(4) -0.011(3) -0.003(4) 0.019(3)
C4 0.072(5) 0.084(5) 0.053(4) -0.006(4) 0.022(4) 0.000(5)
C5 0.045(4) 0.099(6) 0.072(5) 0.016(5) 0.027(4) 0.009(4)
C6 0.039(3) 0.073(5) 0.071(4) 0.014(4) 0.008(3) -0.007(4)
C7 0.039(4) 0.062(5) 0.054(5) 0.001(5) -0.007(4) -0.012(4)
C8 0.050(4) 0.063(4) 0.050(4) 0.003(4) -0.013(4) -0.007(4)
C9 0.040(4) 0.054(5) 0.047(5) 0.007(4) -0.009(4) -0.003(4)
C10 0.071(5) 0.052(3) 0.048(3) -0.008(3) -0.012(3) 0.003(3)
C11 0.094(6) 0.071(5) 0.054(4) -0.003(4) -0.017(4) 0.025(5)
C12 0.060(4) 0.051(3) 0.082(5) 0.002(4) -0.005(4) -0.016(3)
C13 0.082(6) 0.069(5) 0.110(7) -0.026(5) 0.005(6) -0.012(5)
C14 0.050(3) 0.063(4) 0.047(3) 0.018(3) 0.004(3) -0.004(3)
C15 0.105(7) 0.079(5) 0.050(4) 0.001(4) 0.019(4) 0.000(5)
Cu1 0.0258(3) 0.0360(3) 0.0357(3) 0.0017(3) 0.0003(3) -0.0005(3)
Cu2 0.0405(4) 0.0501(5) 0.0609(5) 0.0056(4) -0.0026(4) -0.0030(4)
Br1 0.0401(3) 0.0522(3) 0.0687(4) 0.0019(3) 0.0013(3) 0.0081(3)
Br2 0.0518(4) 0.0608(4) 0.0984(6) 0.0106(4) -0.0102(4) -0.0123(3)
P1 0.0331(6) 0.0413(7) 0.0427(7) 0.0093(6) -0.0037(6) 0.0000(6)
P2 0.0437(8) 0.0456(7) 0.0398(7) -0.0047(6) 0.0036(6) 0.0064(7)
P3 0.0309(6) 0.0478(7) 0.0539(8) 0.0063(7) -0.0007(6) -0.0091(6)
C7A 0.042(6) 0.059(7) 0.054(6) 0.001(6) -0.007(6) -0.009(6)
C8A 0.046(5) 0.060(5) 0.051(5) 0.005(5) -0.008(5) -0.005(5)
C9A 0.046(6) 0.059(7) 0.046(7) 0.004(6) -0.009(6) -0.001(6)

loop_
_atom_type_symbol
_atom_type_description
_atom_type_scat_dispersion_real
_atom_type_scat_dispersion_imag
_atom_type_scat_source
C C 0.0181 0.0091 'International Tables Vol C Tables 4.2.6.8 and 6.1.1.4'
H H 0.0000 0.0000 'International Tables Vol C Tables 4.2.6.8 and 6.1.1.4'
Br Br -0.6763 1.2805 'International Tables Vol C Tables 4.2.6.8 and 6.1.1.4'
P P 0.2955 0.4335 'International Tables Vol C Tables 4.2.6.8 and 6.1.1.4'
Cu Cu -1.9646 0.5888 'International Tables Vol C Tables 4.2.6.8 and 6.1.1.4'

loop_
_geom_angle_atom_site_label_1
_geom_angle_atom_site_label_2
_geom_angle_atom_site_label_3
_geom_angle
C2 C1 P1 115.5(4)
C2 C1 H1A 108.4
P1 C1 H1A 108.4
C2 C1 H1B 108.4
P1 C1 H1B 108.4
H1A C1 H1B 107.5
C1 C2 C3 115.3(6)
C1 C2 H2A 108.4
C3 C2 H2A 108.4
C1 C2 H2B 108.4
C3 C2 H2B 108.4
H2A C2 H2B 107.5
C2 C3 P2 117.0(5)
C2 C3 H3A 108.1
P2 C3 H3A 108.1
C2 C3 H3B 108.1
P2 C3 H3B 108.1
H3A C3 H3B 107.3
C5 C4 P2 117.9(5)
C5 C4 H4A 107.8
P2 C4 H4A 107.8
C5 C4 H4B 107.8
P2 C4 H4B 107.8
H4A C4 H4B 107.2
C6 C5 C4 116.6(7)
C6 C5 H5A 108.1
C4 C5 H5A 108.1
C6 C5 H5B 108.1
C4 C5 H5B 108.1
H5A C5 H5B 107.3
C5 C6 P3 116.6(5)
C5 C6 H6A 108.2
P3 C6 H6A 108.2
C5 C6 H6B 108.2
P3 C6 H6B 108.2
H6A C6 H6B 107.3
C8 C7 P3 116.0(9)
C8 C7 H7A 108.3
P3 C7 H7A 108.3
C8 C7 H7B 108.3
P3 C7 H7B 108.3
H7A C7 H7B 107.4
C7 C8 C9 112.6(11)
C7 C8 H8A 109.1
C9 C8 H8A 109.1
C7 C8 H8B 109.1
C9 C8 H8B 109.1
H8A C8 H8B 107.8
C8 C9 P1 114.2(8)
C8 C9 H9A 108.7
P1 C9 H9A 108.7
C8 C9 H9B 108.7
P1 C9 H9B 108.7
H9A C9 H9B 107.6
C11 C10 P2 114.1(5)
C11 C10 H10A 108.7
P2 C10 H10A 108.7
C11 C10 H10B 108.7
P2 C10 H10B 108.7
H10A C10 H10B 107.6
C10 C11 H11A 109.5
C10 C11 H11B 109.5
H11A C11 H11B 109.5
C10 C11 H11C 109.5
H11A C11 H11C 109.5
H11B C11 H11C 109.5
C13 C12 P3 112.5(6)
C13 C12 H12A 109.1
P3 C12 H12A 109.1
C13 C12 H12B 109.1
P3 C12 H12B 109.1
H12A C12 H12B 107.8
C12 C13 H13A 109.5
C12 C13 H13B 109.5
H13A C13 H13B 109.5
C12 C13 H13C 109.5
H13A C13 H13C 109.5
H13B C13 H13C 109.5
C15 C14 P1 113.3(6)
C15 C14 H14A 108.9
P1 C14 H14A 108.9
C15 C14 H14B 108.9
P1 C14 H14B 108.9
H14A C14 H14B 107.7
C14 C15 H15A 109.5
C14 C15 H15B 109.5
H15A C15 H15B 109.5
C14 C15 H15C 109.5
H15A C15 H15C 109.5
H15B C15 H15C 109.5
P3 Cu1 P1 105.02(6)
P3 Cu1 P2 104.30(7)
P1 Cu1 P2 104.08(6)
P3 Cu1 Br1 111.11(5)
P1 Cu1 Br1 114.68(5)
P2 Cu1 Br1 116.50(5)
P3 Cu1 Cu2 162.47(6)
P1 Cu1 Cu2 85.54(5)
P2 Cu1 Cu2 86.15(5)
Br1 Cu1 Cu2 51.36(3)
Br2 Cu2 Br1 169.71(5)
Br2 Cu2 Cu1 129.42(5)
Br1 Cu2 Cu1 60.86(3)
Cu2 Br1 Cu1 67.77(3)
C14 P1 C9 105.8(5)
C14 P1 C1 101.7(3)
C9 P1 C1 99.6(4)
C14 P1 C9A 96.4(7)
C1 P1 C9A 111.1(10)
C14 P1 Cu1 122.9(2)
C9 P1 Cu1 111.8(4)
C1 P1 Cu1 112.2(2)
C9A P1 Cu1 111.3(8)
C10 P2 C3 99.7(3)
C10 P2 C4 100.9(4)
C3 P2 C4 104.7(4)
C10 P2 Cu1 125.1(3)
C3 P2 Cu1 112.8(2)
C4 P2 Cu1 111.2(3)
C7 P3 C6 100.5(5)
C7 P3 C12 107.3(6)
C6 P3 C12 101.4(4)
C6 P3 C7A 109.3(11)
C12 P3 C7A 97.0(8)
C7 P3 Cu1 110.9(4)
C6 P3 Cu1 113.2(3)
C12 P3 Cu1 121.2(3)
C7A P3 Cu1 112.9(9)
C8A C7A P3 113.6(18)
C8A C7A H7A1 108.9
P3 C7A H7A1 108.9
C8A C7A H7A2 108.9
P3 C7A H7A2 108.9
H7A1 C7A H7A2 107.7
C9A C8A C7A 115(2)
C9A C8A H8A1 108.5
C7A C8A H8A1 108.5
C9A C8A H8A2 108.5
C7A C8A H8A2 108.5
H8A1 C8A H8A2 107.5
C8A C9A P1 113.5(17)
C8A C9A H9A1 108.9
P1 C9A H9A1 108.9
C8A C9A H9A2 108.9
P1 C9A H9A2 108.9
H9A1 C9A H9A2 107.7

loop_
_geom_bond_atom_site_label_1
_geom_bond_atom_site_label_2
_geom_bond_distance
C1 C2 1.517(11)
C1 P1 1.838(6)
C1 H1A 0.9700
C1 H1B 0.9700
C2 C3 1.535(11)
C2 H2A 0.9700
C2 H2B 0.9700
C3 P2 1.845(7)
C3 H3A 0.9700
C3 H3B 0.9700
C4 C5 1.512(13)
C4 P2 1.846(8)
C4 H4A 0.9700
C4 H4B 0.9700
C5 C6 1.508(13)
C5 H5A 0.9700
C5 H5B 0.9700
C6 P3 1.832(8)
C6 H6A 0.9700
C6 H6B 0.9700
C7 C8 1.534(10)
C7 P3 1.826(10)
C7 H7A 0.9700
C7 H7B 0.9700
C8 C9 1.534(10)
C8 H8A 0.9700
C8 H8B 0.9700
C9 P1 1.833(9)
C9 H9A 0.9700
C9 H9B 0.9700
C10 C11 1.517(10)
C10 P2 1.827(7)
C10 H10A 0.9700
C10 H10B 0.9700
C11 H11A 0.9600
C11 H11B 0.9600
C11 H11C 0.9600
C12 C13 1.517(13)
C12 P3 1.837(7)
C12 H12A 0.9700
C12 H12B 0.9700
C13 H13A 0.9600
C13 H13B 0.9600
C13 H13C 0.9600
C14 C15 1.516(12)
C14 P1 1.820(7)
C14 H14A 0.9700
C14 H14B 0.9700
C15 H15A 0.9600
C15 H15B 0.9600
C15 H15C 0.9600
Cu1 P3 2.2396(15)
Cu1 P1 2.2537(15)
Cu1 P2 2.2551(16)
Cu1 Br1 2.5267(9)
Cu1 Cu2 2.6778(12)
Cu2 Br2 2.2344(12)
Cu2 Br1 2.2595(12)
P1 C9A 1.92(3)
P3 C7A 1.90(3)
C7A C8A 1.534(12)
C7A H7A1 0.9700
C7A H7A2 0.9700
C8A C9A 1.529(12)
C8A H8A1 0.9700
C8A H8A2 0.9700
C9A H9A1 0.9700
C9A H9A2 0.9700
